data_1529471
loop_
_publ_author_name
'Lampland, Nicole L.'
'Pindwal, Aradhana'
'Neal, Steven R.'
'Schlauderaff, Shealyn'
'Ellern, Arkady'
'Sadow, Aaron D.'

_publ_section_title
;
 Magnesium-catalyzed hydrosilylation of \a,\b-unsaturated esters
;
_journal_issue 12
_journal_name_full 'Chem. Sci.'
_journal_page_first 6901
_journal_paper_doi 10.1039/C5SC02435H
_journal_volume 6
_journal_year 2015
_chemical_formula_moiety 'C39 H30 B2 F15 Mg N3 O3, 2.5(C7 H8)'
_chemical_formula_sum 'C56.5 H50 B2 F15 Mg N3 O3'
_chemical_formula_weight 1149.92
_space_group_crystal_system triclinic
_space_group_IT_number 2
_space_group_name_Hall '-P 1'
_space_group_name_H-M_alt 'P -1'
_symmetry_space_group_name_Hall '-P 1'
_symmetry_space_group_name_H-M 'P -1'
_atom_sites_solution_hydrogens mixed
_cell_angle_alpha 86.434(3)
_cell_angle_beta 88.133(3)
_cell_angle_gamma 69.802(2)
_cell_formula_units_Z 2
_cell_length_a 11.7916(18)
_cell_length_b 13.460(2)
_cell_length_c 18.239(3)
_cell_measurement_reflns_used 3354
_cell_measurement_temperature 173.(2)
_cell_measurement_theta_max 22.3036
_cell_measurement_theta_min 2.1651
_cell_volume 2711.3(7)
_computing_cell_refinement 'SAINT V8.30C (Bruker AXS Inc., 2013)'
_computing_data_reduction 'SAINT V8.30C (Bruker AXS Inc., 2013)'
_computing_structure_refinement 'SHELXL-2013 (Sheldrick, 2013)'
_diffrn_ambient_temperature 173.(2)
_diffrn_detector_area_resol_mean 8.3333
_diffrn_measured_fraction_theta_full 0.986
_diffrn_measured_fraction_theta_max 0.986
_diffrn_radiation_wavelength 0.71073
_diffrn_reflns_av_R_equivalents 0.0303
_diffrn_reflns_limit_h_max 13
_diffrn_reflns_limit_h_min -13
_diffrn_reflns_limit_k_max 15
_diffrn_reflns_limit_k_min -15
_diffrn_reflns_limit_l_max 21
_diffrn_reflns_limit_l_min -20
_diffrn_reflns_number 15346
_diffrn_reflns_theta_full 24.81
_diffrn_reflns_theta_max 24.81
_diffrn_reflns_theta_min 1.12
_exptl_absorpt_coefficient_mu 0.132
_exptl_absorpt_correction_T_max 0.99
_exptl_absorpt_correction_T_min 0.89
_exptl_absorpt_correction_type multi-scan
_exptl_absorpt_process_details 'SADABS V2012/1 (Bruker AXS Inc.)'
_exptl_crystal_colour colourless
_exptl_crystal_density_diffrn 1.409
_exptl_crystal_density_method 'not measured'
_exptl_crystal_description needle
_exptl_crystal_F_000 1182
_exptl_crystal_size_max 0.180
_exptl_crystal_size_mid 0.080
_exptl_crystal_size_min 0.080
_platon_squeeze_details
;
SQUEEZE (PLATON, A.Spek) was used to treat diffuse solvent and anion 
 contributions.  Total electron count found = 53/unit cell.  calculated for
 one toluene molecule (the only solvent for crystallization used) = 50/unit
 cell.  The intensive  properties (density, F(000), etc.) reflect these
 contributions.
;
_refine_diff_density_max 0.657
_refine_diff_density_min -0.433
_refine_ls_extinction_method none
_refine_ls_goodness_of_fit_ref 0.730
_refine_ls_hydrogen_treatment mixed
_refine_ls_matrix_type full
_refine_ls_number_parameters 706
_refine_ls_number_reflns 9197
_refine_ls_number_restraints 0
_refine_ls_restrained_S_all 0.730
_refine_ls_R_factor_all 0.0777
_refine_ls_R_factor_gt 0.0492
_refine_ls_shift/su_max 0.018
_refine_ls_shift/su_mean 0.000
_refine_ls_structure_factor_coef Fsqd
_refine_ls_weighting_details
;
w=1/[\s^2^(Fo^2^)+(0.2000P)^2^]
where P=(Fo^2^+2Fc^2^)/3
;
_refine_ls_weighting_scheme calc
_refine_ls_wR_factor_gt 0.1610
_refine_ls_wR_factor_ref 0.2004
_reflns_number_gt 6299
_reflns_number_total 9197
_reflns_threshold_expression 'I > 2\s(I)'
_cod_data_source_file c5sc02435h2.cif
_cod_data_source_block I
_cod_depositor_comments 'Adding full bibliography for 1529471.cif.'
_cod_original_formula_sum 'C56.50 H50 B2 F15 Mg N3 O3'
_cod_database_code 1529471

loop_
_space_group_symop_operation_xyz
'x, y, z'
'-x, -y, -z'

loop_
_atom_site_type_symbol
_atom_site_label
_atom_site_fract_x
_atom_site_fract_y
_atom_site_fract_z
_atom_site_U_iso_or_equiv
_atom_site_adp_type
_atom_site_calc_flag
_atom_site_refinement_flags_adp
_atom_site_refinement_flags_posn
_atom_site_occupancy
Mg Mg1 0.74212(8) 0.74746(7) 0.33490(5) 0.0233(2) Uani d . . 1
B B1 0.9299(3) 0.8233(3) 0.24198(19) 0.0298(7) Uani d . . 1
H H1T 0.841(2) 0.831(2) 0.2823(15) 0.025(7) Uiso d . . 1
B B2 0.5200(3) 0.7795(2) 0.43760(17) 0.0232(6) Uani d . . 1
C C1 0.8522(3) 0.4532(2) 0.3840(2) 0.0441(9) Uani d . . 1
H H1A 0.8999 0.4762 0.346 0.066 Uiso calc U R 1
H H1B 0.8728 0.3762 0.384 0.066 Uiso calc U R 1
H H1C 0.8701 0.4724 0.4322 0.066 Uiso calc U R 1
C C2 0.7188(2) 0.5072(2) 0.36827(16) 0.0278(6) Uani d . . 1
C C3 0.6889(3) 0.4844(3) 0.29229(19) 0.0457(8) Uani d . . 1
H H3A 0.6023 0.5197 0.2836 0.069 Uiso calc U R 1
H H3B 0.71 0.4078 0.2888 0.069 Uiso calc U R 1
H H3C 0.7351 0.5111 0.2554 0.069 Uiso calc U R 1
C C4 0.6384(3) 0.4794(2) 0.4278(2) 0.0415(8) Uani d . . 1
H H4A 0.5949 0.4359 0.4082 0.05 Uiso calc U R 1
H H4B 0.6873 0.4395 0.4702 0.05 Uiso calc U R 1
C C5 0.5916(2) 0.6562(2) 0.41765(15) 0.0238(6) Uani d . . 1
C C6 0.5383(3) 0.8881(3) 0.17418(18) 0.0477(9) Uani d . . 1
H H6A 0.6245 0.8741 0.1643 0.072 Uiso calc U R 1
H H6B 0.4904 0.9408 0.1374 0.072 Uiso calc U R 1
H H6C 0.521 0.8222 0.1717 0.072 Uiso calc U R 1
C C7 0.5063(3) 0.9296(2) 0.24930(16) 0.0325(7) Uani d . . 1
C C8 0.5416(3) 1.0270(3) 0.2592(2) 0.0508(9) Uani d . . 1
H H8A 0.6293 1.0079 0.2537 0.076 Uiso calc U R 1
H H8B 0.5165 1.0529 0.3083 0.076 Uiso calc U R 1
H H8C 0.5014 1.0828 0.222 0.076 Uiso calc U R 1
C C9 0.3734(3) 0.9527(3) 0.26930(17) 0.0373(7) Uani d . . 1
H H9A 0.3281 1.0299 0.2656 0.045 Uiso calc U R 1
H H9B 0.3361 0.917 0.2365 0.045 Uiso calc U R 1
C C10 0.4887(2) 0.8467(2) 0.35846(15) 0.0246(6) Uani d . . 1
C C11 0.8896(3) 0.7517(3) 0.52749(17) 0.0363(7) Uani d . . 1
H H11A 0.9453 0.7079 0.4916 0.054 Uiso calc U R 1
H H11B 0.8468 0.7098 0.5545 0.054 Uiso calc U R 1
H H11C 0.9352 0.7759 0.562 0.054 Uiso calc U R 1
C C12 0.7986(2) 0.8472(2) 0.48768(15) 0.0269(6) Uani d . . 1
C C13 0.8595(3) 0.9149(2) 0.44432(19) 0.0388(7) Uani d . . 1
H H13A 0.9172 0.8716 0.4091 0.058 Uiso calc U R 1
H H13B 0.9024 0.9432 0.478 0.058 Uiso calc U R 1
H H13C 0.7983 0.9737 0.4179 0.058 Uiso calc U R 1
C C14 0.7021(3) 0.9115(3) 0.54066(18) 0.0376(7) Uani d . . 1
H H14A 0.7326 0.9002 0.5915 0.045 Uiso calc U R 1
H H14B 0.6759 0.9881 0.5262 0.045 Uiso calc U R 1
C C15 0.6224(2) 0.8202(2) 0.47101(15) 0.0234(6) Uani d . . 1
C C16 0.4036(2) 0.7880(2) 0.48959(15) 0.0236(6) Uani d . . 1
C C17 0.2971(3) 0.7874(2) 0.45864(17) 0.0301(6) Uani d . . 1
H H17 0.2945 0.7827 0.407 0.036 Uiso calc U R 1
C C18 0.1950(3) 0.7933(2) 0.50063(18) 0.0359(7) Uani d . . 1
H H18 0.1244 0.792 0.4776 0.043 Uiso calc U R 1
C C19 0.1956(3) 0.8010(2) 0.57541(18) 0.0343(7) Uani d . . 1
H H19 0.1249 0.8079 0.6041 0.041 Uiso calc U R 1
C C20 0.2996(3) 0.7987(2) 0.60785(17) 0.0348(7) Uani d . . 1
H H20 0.3018 0.8013 0.6597 0.042 Uiso calc U R 1
C C21 0.4021(3) 0.7924(2) 0.56578(16) 0.0317(7) Uani d . . 1
H H21 0.4731 0.7912 0.5896 0.038 Uiso calc U R 1
C C22 0.9287(3) 0.9450(2) 0.23260(16) 0.0317(7) Uani d . . 1
C C23 0.8513(3) 1.0185(3) 0.18429(18) 0.0371(7) Uani d . . 1
C C24 0.8401(3) 1.1246(3) 0.1765(2) 0.0491(9) Uani d . . 1
C C25 0.9111(3) 1.1607(3) 0.2192(2) 0.0503(10) Uani d . . 1
C C26 0.9880(3) 1.0924(3) 0.2676(2) 0.0443(9) Uani d . . 1
C C27 0.9958(3) 0.9873(3) 0.27455(17) 0.0364(7) Uani d . . 1
C C28 1.0408(2) 0.6612(2) 0.33407(16) 0.0296(6) Uani d . . 1
C C29 1.1377(3) 0.5831(2) 0.36753(17) 0.0331(7) Uani d . . 1
C C30 1.2522(3) 0.5790(3) 0.34782(18) 0.0391(8) Uani d . . 1
C C31 1.2662(3) 0.6518(3) 0.29507(19) 0.0431(8) Uani d . . 1
C C32 1.1668(3) 0.7276(3) 0.26347(17) 0.0366(7) Uani d . . 1
C C33 1.0484(2) 0.7371(2) 0.28180(16) 0.0288(6) Uani d . . 1
C C34 0.8544(3) 0.7000(2) 0.16462(16) 0.0303(7) Uani d . . 1
C C35 0.8477(3) 0.6443(2) 0.10497(18) 0.0370(7) Uani d . . 1
C C36 0.9055(3) 0.6577(3) 0.04112(17) 0.0413(8) Uani d . . 1
C C37 0.9688(3) 0.7276(3) 0.03804(17) 0.0410(8) Uani d . . 1
C C38 0.9716(3) 0.7825(3) 0.09895(17) 0.0366(7) Uani d . . 1
C C39 0.9152(2) 0.7710(2) 0.16580(16) 0.0302(7) Uani d . . 1
C C40 0.5755(5) 0.7946(5) 0.9793(3) 0.0902(16) Uani d . . 1
H H40A 0.5687 0.7954 1.033 0.135 Uiso calc U R 1
H H40B 0.6078 0.7211 0.9647 0.135 Uiso calc U R 1
H H40C 0.4954 0.8298 0.9579 0.135 Uiso calc U R 1
C C41 0.6557(4) 0.8500(3) 0.9533(2) 0.0600(11) Uani d . . 1
C C42 0.7293(3) 0.8162(3) 0.8892(2) 0.0495(9) Uani d . . 1
H H42 0.7261 0.758 0.8635 0.059 Uiso calc U R 1
C C43 0.8031(4) 0.8695(3) 0.8665(2) 0.0587(10) Uani d . . 1
H H43 0.8508 0.8467 0.8237 0.07 Uiso calc U R 1
C C44 0.8151(4) 0.9513(4) 0.8988(3) 0.0678(12) Uani d . . 1
H H44 0.8691 0.9854 0.88 0.081 Uiso calc U R 1
C C45 0.7469(4) 0.9836(4) 0.9598(2) 0.0597(10) Uani d . . 1
H H45 0.7537 1.042 0.9838 0.072 Uiso calc U R 1
C C46 0.6667(3) 0.9348(3) 0.98890(19) 0.0472(9) Uani d . . 1
H H46 0.6208 0.9591 1.0321 0.057 Uiso calc U R 1
C C47 0.4804(4) 0.3370(4) 0.2362(3) 0.0797(14) Uani d . . 1
H H47A 0.5017 0.3518 0.2848 0.12 Uiso calc U R 1
H H47B 0.5121 0.3757 0.1983 0.12 Uiso calc U R 1
H H47C 0.5157 0.2608 0.2293 0.12 Uiso calc U R 1
C C48 0.3465(3) 0.3717(3) 0.2304(2) 0.0526(9) Uani d . . 1
C C49 0.2838(4) 0.4480(3) 0.1767(2) 0.0511(9) Uani d . . 1
H H49 0.3269 0.4807 0.1443 0.061 Uiso calc U R 1
C C50 0.1620(4) 0.4760(3) 0.1701(2) 0.0590(10) Uani d . . 1
H H50 0.1213 0.5275 0.133 0.071 Uiso calc U R 1
C C51 0.0971(4) 0.4308(3) 0.2165(2) 0.0565(10) Uani d . . 1
H H51 0.0122 0.4506 0.2112 0.068 Uiso calc U R 1
C C52 0.1552(4) 0.3572(3) 0.2704(2) 0.0525(9) Uani d . . 1
H H52 0.1103 0.3264 0.3028 0.063 Uiso calc U R 1
C C53 0.2791(4) 0.3274(3) 0.2778(2) 0.0530(9) Uani d . . 1
H H53 0.3187 0.2764 0.3155 0.064 Uiso calc U R 1
F F1 0.77894(17) 0.98884(15) 0.14107(11) 0.0476(5) Uani d . . 1
F F2 0.7621(2) 1.19035(17) 0.12797(14) 0.0705(7) Uani d . . 1
F F3 0.9008(2) 1.26405(16) 0.21171(16) 0.0753(8) Uani d . . 1
F F4 1.0577(2) 1.12714(17) 0.30932(12) 0.0600(6) Uani d . . 1
F F5 1.07291(17) 0.92689(15) 0.32599(10) 0.0447(5) Uani d . . 1
F F6 1.18844(17) 0.79560(17) 0.21219(11) 0.0501(5) Uani d . . 1
F F7 1.37840(16) 0.6498(2) 0.27563(13) 0.0640(6) Uani d . . 1
F F8 1.34853(16) 0.50534(17) 0.37919(12) 0.0549(6) Uani d . . 1
F F9 1.12060(16) 0.51304(15) 0.41806(11) 0.0452(5) Uani d . . 1
F F10 0.92941(13) 0.65794(13) 0.35603(9) 0.0332(4) Uani d . . 1
F F11 0.79553(16) 0.67974(14) 0.22782(9) 0.0379(4) Uani d . . 1
F F12 0.7861(2) 0.57652(16) 0.11008(12) 0.0561(6) Uani d . . 1
F F13 0.9020(2) 0.60389(17) -0.01733(11) 0.0584(6) Uani d . . 1
F F14 1.02704(19) 0.73999(19) -0.02383(10) 0.0587(6) Uani d . . 1
F F15 1.03319(18) 0.84974(17) 0.09159(10) 0.0510(5) Uani d . . 1
N N1 0.68340(19) 0.62416(17) 0.37387(13) 0.0249(5) Uani d . . 1
N N2 0.56667(19) 0.84767(17) 0.30749(12) 0.0250(5) Uani d . . 1
N N3 0.72514(19) 0.80890(17) 0.43937(12) 0.0229(5) Uani d . . 1
O O1 0.55393(17) 0.58075(14) 0.44961(11) 0.0308(5) Uani d . . 1
O O2 0.37450(16) 0.91047(15) 0.34476(10) 0.0307(5) Uani d . . 1
O O3 0.60315(17) 0.87095(16) 0.53431(11) 0.0320(5) Uani d . . 1

loop_
_atom_site_aniso_label
_atom_site_aniso_U_11
_atom_site_aniso_U_22
_atom_site_aniso_U_33
_atom_site_aniso_U_12
_atom_site_aniso_U_13
_atom_site_aniso_U_23
Mg1 0.0222(5) 0.0217(5) 0.0256(5) -0.0071(4) 0.0015(4) -0.0011(4)
B1 0.0275(16) 0.0336(18) 0.0302(18) -0.0136(14) 0.0049(14) -0.0013(14)
B2 0.0221(15) 0.0218(15) 0.0256(16) -0.0075(12) 0.0022(12) -0.0026(12)
C1 0.0288(16) 0.0228(16) 0.076(3) -0.0044(13) 0.0002(16) 0.0045(16)
C2 0.0268(14) 0.0197(14) 0.0367(16) -0.0079(11) 0.0051(12) -0.0048(12)
C3 0.058(2) 0.0349(18) 0.049(2) -0.0200(16) 0.0007(17) -0.0156(16)
C4 0.0404(17) 0.0201(15) 0.061(2) -0.0079(13) 0.0197(16) -0.0050(14)
C5 0.0226(13) 0.0233(14) 0.0264(14) -0.0094(11) -0.0024(11) 0.0009(11)
C6 0.0451(19) 0.057(2) 0.0310(18) -0.0057(16) -0.0021(15) 0.0042(16)
C7 0.0319(15) 0.0342(16) 0.0262(15) -0.0061(13) -0.0025(12) 0.0085(13)
C8 0.057(2) 0.039(2) 0.054(2) -0.0165(17) 0.0028(18) 0.0091(17)
C9 0.0279(15) 0.0422(18) 0.0311(17) 0.0001(13) -0.0029(13) 0.0094(14)
C10 0.0234(13) 0.0207(13) 0.0303(15) -0.0078(11) -0.0023(11) -0.0036(11)
C11 0.0372(17) 0.0389(18) 0.0346(17) -0.0151(14) -0.0069(13) -0.0009(14)
C12 0.0284(14) 0.0270(15) 0.0295(15) -0.0144(12) -0.0014(12) -0.0032(12)
C13 0.0426(18) 0.0297(17) 0.048(2) -0.0183(14) -0.0002(15) -0.0004(14)
C14 0.0413(17) 0.0373(18) 0.0407(18) -0.0203(14) 0.0048(14) -0.0140(14)
C15 0.0266(14) 0.0159(13) 0.0246(14) -0.0039(11) -0.0009(11) 0.0009(11)
C16 0.0247(14) 0.0148(13) 0.0284(15) -0.0035(10) 0.0019(11) 0.0004(11)
C17 0.0308(15) 0.0316(16) 0.0313(16) -0.0145(13) 0.0025(12) -0.0060(13)
C18 0.0273(15) 0.0362(17) 0.0463(19) -0.0138(13) 0.0002(13) -0.0003(14)
C19 0.0267(15) 0.0272(15) 0.0487(19) -0.0092(12) 0.0122(13) -0.0069(14)
C20 0.0388(17) 0.0369(17) 0.0307(16) -0.0159(14) 0.0092(13) -0.0042(13)
C21 0.0312(15) 0.0334(16) 0.0287(16) -0.0096(13) -0.0004(12) 0.0033(13)
C22 0.0314(15) 0.0328(16) 0.0320(16) -0.0132(13) 0.0077(12) -0.0018(13)
C23 0.0343(16) 0.0375(17) 0.0434(19) -0.0174(14) 0.0063(14) -0.0042(15)
C24 0.0435(19) 0.0342(19) 0.061(2) -0.0049(16) 0.0123(17) 0.0085(17)
C25 0.053(2) 0.0317(18) 0.072(3) -0.0212(17) 0.029(2) -0.0151(18)
C26 0.0440(19) 0.045(2) 0.054(2) -0.0275(17) 0.0200(17) -0.0178(17)
C27 0.0374(17) 0.0396(18) 0.0382(18) -0.0208(14) 0.0126(14) -0.0082(14)
C28 0.0250(14) 0.0322(16) 0.0327(16) -0.0099(12) 0.0019(12) -0.0105(13)
C29 0.0330(16) 0.0310(16) 0.0334(17) -0.0077(13) -0.0030(13) -0.0062(13)
C30 0.0270(16) 0.0453(19) 0.0407(18) -0.0046(14) -0.0075(13) -0.0111(15)
C31 0.0245(16) 0.056(2) 0.049(2) -0.0121(15) 0.0029(14) -0.0188(18)
C32 0.0350(17) 0.0439(18) 0.0349(17) -0.0179(15) 0.0030(14) -0.0084(15)
C33 0.0258(14) 0.0319(16) 0.0302(15) -0.0108(12) 0.0017(12) -0.0090(13)
C34 0.0313(15) 0.0316(16) 0.0261(15) -0.0085(13) 0.0017(12) -0.0009(12)
C35 0.0372(17) 0.0352(17) 0.0386(18) -0.0109(14) -0.0094(14) -0.0078(14)
C36 0.0444(19) 0.0403(19) 0.0290(17) 0.0009(15) -0.0081(14) -0.0116(14)
C37 0.0383(18) 0.046(2) 0.0256(16) 0.0017(15) 0.0007(13) -0.0025(14)
C38 0.0351(16) 0.0411(18) 0.0327(17) -0.0118(14) -0.0008(13) -0.0017(14)
C39 0.0268(14) 0.0332(16) 0.0274(15) -0.0063(12) -0.0024(12) -0.0002(12)
C40 0.086(4) 0.094(4) 0.089(4) -0.031(3) 0.020(3) -0.002(3)
C41 0.057(2) 0.055(2) 0.064(3) -0.0171(19) -0.013(2) 0.016(2)
C42 0.048(2) 0.051(2) 0.042(2) -0.0060(17) -0.0007(16) -0.0035(17)
C43 0.063(2) 0.059(3) 0.053(2) -0.019(2) -0.0068(19) 0.003(2)
C44 0.060(3) 0.070(3) 0.070(3) -0.021(2) -0.001(2) 0.012(2)
C45 0.058(2) 0.068(3) 0.044(2) -0.011(2) -0.0025(18) 0.0072(19)
C46 0.057(2) 0.049(2) 0.0334(18) -0.0165(17) 0.0058(16) -0.0044(16)
C47 0.068(3) 0.079(3) 0.097(4) -0.032(3) -0.017(3) -0.001(3)
C48 0.048(2) 0.050(2) 0.063(2) -0.0184(17) -0.0081(18) -0.0155(19)
C49 0.067(3) 0.039(2) 0.053(2) -0.0256(18) -0.0028(19) -0.0007(17)
C50 0.069(3) 0.047(2) 0.053(2) -0.010(2) -0.013(2) -0.0033(19)
C51 0.052(2) 0.059(2) 0.055(2) -0.0121(19) -0.0020(19) -0.011(2)
C52 0.061(2) 0.048(2) 0.047(2) -0.0186(18) 0.0070(18) -0.0043(18)
C53 0.063(2) 0.042(2) 0.052(2) -0.0165(18) -0.0034(19) -0.0043(17)
F1 0.0451(11) 0.0439(11) 0.0511(12) -0.0125(9) -0.0074(9) 0.0053(9)
F2 0.0655(14) 0.0415(12) 0.0917(18) -0.0059(11) -0.0017(13) 0.0196(12)
F3 0.0817(16) 0.0307(11) 0.117(2) -0.0256(11) 0.0316(15) -0.0125(12)
F4 0.0670(14) 0.0644(14) 0.0707(14) -0.0481(12) 0.0257(11) -0.0324(11)
F5 0.0513(11) 0.0535(12) 0.0395(11) -0.0301(10) -0.0023(9) -0.0067(9)
F6 0.0394(10) 0.0650(13) 0.0497(12) -0.0249(10) 0.0094(9) 0.0047(10)
F7 0.0237(10) 0.0918(17) 0.0738(15) -0.0164(10) 0.0058(10) -0.0067(13)
F8 0.0307(10) 0.0616(13) 0.0605(13) 0.0004(9) -0.0147(9) -0.0027(10)
F9 0.0424(10) 0.0396(11) 0.0466(11) -0.0066(8) -0.0070(8) 0.0075(9)
F10 0.0237(8) 0.0309(9) 0.0430(10) -0.0078(7) 0.0006(7) 0.0031(8)
F11 0.0441(10) 0.0393(10) 0.0375(10) -0.0231(8) 0.0058(8) -0.0086(8)
F12 0.0721(14) 0.0551(13) 0.0538(13) -0.0355(11) -0.0051(11) -0.0172(10)
F13 0.0722(14) 0.0571(13) 0.0372(11) -0.0077(11) -0.0107(10) -0.0184(10)
F14 0.0610(13) 0.0794(15) 0.0287(10) -0.0159(11) 0.0100(9) -0.0042(10)
F15 0.0591(12) 0.0662(13) 0.0379(11) -0.0360(11) 0.0131(9) -0.0026(9)
N1 0.0221(11) 0.0182(11) 0.0326(13) -0.0046(9) 0.0025(10) -0.0022(10)
N2 0.0241(12) 0.0250(12) 0.0244(12) -0.0069(10) -0.0005(9) 0.0006(10)
N3 0.0241(11) 0.0210(11) 0.0249(12) -0.0092(9) -0.0010(9) -0.0015(9)
O1 0.0302(10) 0.0196(10) 0.0416(12) -0.0084(8) 0.0088(9) 0.0000(9)
O2 0.0237(10) 0.0332(11) 0.0278(11) -0.0013(8) -0.0007(8) 0.0048(9)
O3 0.0322(11) 0.0345(11) 0.0325(11) -0.0149(9) 0.0062(9) -0.0098(9)

loop_
_atom_type_symbol
_atom_type_description
_atom_type_scat_dispersion_real
_atom_type_scat_dispersion_imag
_atom_type_scat_source
C C 0.0033 0.0016 'International Tables Vol C Tables 4.2.6.8 and 6.1.1.4'
H H 0.0000 0.0000 'International Tables Vol C Tables 4.2.6.8 and 6.1.1.4'
B B 0.0013 0.0007 'International Tables Vol C Tables 4.2.6.8 and 6.1.1.4'
N N 0.0061 0.0033 'International Tables Vol C Tables 4.2.6.8 and 6.1.1.4'
O O 0.0106 0.0060 'International Tables Vol C Tables 4.2.6.8 and 6.1.1.4'
F F 0.0171 0.0103 'International Tables Vol C Tables 4.2.6.8 and 6.1.1.4'
Mg Mg 0.0486 0.0363 'International Tables Vol C Tables 4.2.6.8 and 6.1.1.4'

loop_
_geom_angle_atom_site_label_1
_geom_angle_atom_site_label_2
_geom_angle_atom_site_label_3
_geom_angle
N1 Mg1 N2 92.93(9)
N1 Mg1 N3 92.23(9)
N2 Mg1 N3 91.28(9)
N1 Mg1 F10 93.62(8)
N2 Mg1 F10 173.33(9)
N3 Mg1 F10 89.73(8)
N1 Mg1 F11 92.94(8)
N2 Mg1 F11 97.82(9)
N3 Mg1 F11 169.28(8)
F10 Mg1 F11 80.58(7)
N1 Mg1 C5 24.89(8)
N2 Mg1 C5 76.37(8)
N3 Mg1 C5 74.36(8)
F10 Mg1 C5 110.24(8)
F11 Mg1 C5 113.23(8)
N1 Mg1 C10 75.53(8)
N2 Mg1 C10 24.70(8)
N3 Mg1 C10 74.82(8)
F10 Mg1 C10 160.51(8)
F11 Mg1 C10 115.59(8)
C5 Mg1 C10 54.62(8)
N1 Mg1 C15 76.58(8)
N2 Mg1 C15 73.84(8)
N3 Mg1 C15 24.32(8)
F10 Mg1 C15 108.97(8)
F11 Mg1 C15 166.01(8)
C5 Mg1 C15 54.39(8)
C10 Mg1 C15 53.19(8)
N1 Mg1 H1T 162.3(8)
N2 Mg1 H1T 100.0(8)
N3 Mg1 H1T 99.5(8)
F10 Mg1 H1T 73.4(8)
F11 Mg1 H1T 73.4(8)
C5 Mg1 H1T 172.6(8)
C10 Mg1 H1T 120.3(8)
C15 Mg1 H1T 118.6(8)
C22 B1 C33 116.0(2)
C22 B1 C39 115.3(2)
C33 B1 C39 105.2(2)
C22 B1 H1T 103.1(13)
C33 B1 H1T 107.8(13)
C39 B1 H1T 109.0(13)
C16 B2 C15 116.5(2)
C16 B2 C10 114.7(2)
C15 B2 C10 103.0(2)
C16 B2 C5 110.6(2)
C15 B2 C5 105.5(2)
C10 B2 C5 105.5(2)
C2 C1 H1A 109.5
C2 C1 H1B 109.5
H1A C1 H1B 109.5
C2 C1 H1C 109.5
H1A C1 H1C 109.5
H1B C1 H1C 109.5
N1 C2 C3 109.2(2)
N1 C2 C1 110.3(2)
C3 C2 C1 111.0(3)
N1 C2 C4 101.6(2)
C3 C2 C4 112.0(3)
C1 C2 C4 112.3(3)
C2 C3 H3A 109.5
C2 C3 H3B 109.5
H3A C3 H3B 109.5
C2 C3 H3C 109.5
H3A C3 H3C 109.5
H3B C3 H3C 109.5
O1 C4 C2 105.1(2)
O1 C4 H4A 110.7
C2 C4 H4A 110.7
O1 C4 H4B 110.7
C2 C4 H4B 110.7
H4A C4 H4B 108.8
N1 C5 O1 116.0(2)
N1 C5 B2 125.7(2)
O1 C5 B2 118.3(2)
N1 C5 Mg1 42.99(13)
O1 C5 Mg1 158.62(18)
B2 C5 Mg1 82.78(15)
C7 C6 H6A 109.5
C7 C6 H6B 109.5
H6A C6 H6B 109.5
C7 C6 H6C 109.5
H6A C6 H6C 109.5
H6B C6 H6C 109.5
N2 C7 C6 111.4(2)
N2 C7 C9 101.4(2)
C6 C7 C9 112.8(3)
N2 C7 C8 108.0(2)
C6 C7 C8 112.2(3)
C9 C7 C8 110.4(3)
C7 C8 H8A 109.5
C7 C8 H8B 109.5
H8A C8 H8B 109.5
C7 C8 H8C 109.5
H8A C8 H8C 109.5
H8B C8 H8C 109.5
O2 C9 C7 104.6(2)
O2 C9 H9A 110.8
C7 C9 H9A 110.8
O2 C9 H9B 110.8
C7 C9 H9B 110.8
H9A C9 H9B 108.9
N2 C10 O2 115.4(2)
N2 C10 B2 125.1(2)
O2 C10 B2 119.4(2)
N2 C10 Mg1 42.88(13)
O2 C10 Mg1 158.31(19)
B2 C10 Mg1 82.27(14)
C12 C11 H11A 109.5
C12 C11 H11B 109.5
H11A C11 H11B 109.5
C12 C11 H11C 109.5
H11A C11 H11C 109.5
H11B C11 H11C 109.5
N3 C12 C13 111.3(2)
N3 C12 C11 108.5(2)
C13 C12 C11 112.0(2)
N3 C12 C14 101.2(2)
C13 C12 C14 112.1(2)
C11 C12 C14 111.1(2)
C12 C13 H13A 109.5
C12 C13 H13B 109.5
H13A C13 H13B 109.5
C12 C13 H13C 109.5
H13A C13 H13C 109.5
H13B C13 H13C 109.5
O3 C14 C12 104.0(2)
O3 C14 H14A 111.0
C12 C14 H14A 111.0
O3 C14 H14B 111.0
C12 C14 H14B 111.0
H14A C14 H14B 109.0
N3 C15 O3 114.9(2)
N3 C15 B2 123.7(2)
O3 C15 B2 121.4(2)
N3 C15 Mg1 42.16(13)
O3 C15 Mg1 156.34(18)
B2 C15 Mg1 81.70(14)
C21 C16 C17 115.8(2)
C21 C16 B2 124.3(2)
C17 C16 B2 119.8(2)
C18 C17 C16 122.3(3)
C18 C17 H17 118.8
C16 C17 H17 118.8
C19 C18 C17 120.2(3)
C19 C18 H18 119.9
C17 C18 H18 119.9
C20 C19 C18 119.0(3)
C20 C19 H19 120.5
C18 C19 H19 120.5
C19 C20 C21 120.8(3)
C19 C20 H20 119.6
C21 C20 H20 119.6
C20 C21 C16 121.8(3)
C20 C21 H21 119.1
C16 C21 H21 119.1
C23 C22 C27 113.7(3)
C23 C22 B1 121.2(3)
C27 C22 B1 125.0(3)
F1 C23 C22 120.1(3)
F1 C23 C24 115.5(3)
C22 C23 C24 124.5(3)
F2 C24 C25 121.1(3)
F2 C24 C23 120.2(4)
C25 C24 C23 118.7(3)
F3 C25 C26 121.7(4)
F3 C25 C24 119.0(4)
C26 C25 C24 119.3(3)
F4 C26 C25 119.6(3)
F4 C26 C27 120.0(3)
C25 C26 C27 120.4(3)
F5 C27 C26 115.5(3)
F5 C27 C22 121.2(3)
C26 C27 C22 123.4(3)
F10 C28 C33 119.7(3)
F10 C28 C29 114.5(3)
C33 C28 C29 125.8(3)
F9 C29 C30 120.4(3)
F9 C29 C28 121.2(3)
C30 C29 C28 118.5(3)
F8 C30 C29 120.5(3)
F8 C30 C31 120.8(3)
C29 C30 C31 118.7(3)
F7 C31 C32 120.1(3)
F7 C31 C30 119.5(3)
C32 C31 C30 120.4(3)
F6 C32 C31 116.7(3)
F6 C32 C33 119.6(3)
C31 C32 C33 123.7(3)
C28 C33 C32 112.9(3)
C28 C33 B1 122.9(2)
C32 C33 B1 124.1(3)
C35 C34 C39 125.3(3)
C35 C34 F11 115.5(3)
C39 C34 F11 119.2(3)
F12 C35 C36 120.5(3)
F12 C35 C34 120.3(3)
C36 C35 C34 119.2(3)
F13 C36 C35 120.7(3)
F13 C36 C37 120.5(3)
C35 C36 C37 118.9(3)
F14 C37 C38 121.0(3)
F14 C37 C36 119.3(3)
C38 C37 C36 119.7(3)
F15 C38 C37 116.4(3)
F15 C38 C39 119.9(3)
C37 C38 C39 123.7(3)
C34 C39 C38 113.1(3)
C34 C39 B1 121.4(3)
C38 C39 B1 125.2(3)
C41 C40 H40A 109.5
C41 C40 H40B 109.5
H40A C40 H40B 109.5
C41 C40 H40C 109.5
H40A C40 H40C 109.5
H40B C40 H40C 109.5
C46 C41 C42 117.8(4)
C46 C41 C40 122.7(4)
C42 C41 C40 119.5(4)
C43 C42 C41 118.0(4)
C43 C42 H42 121.0
C41 C42 H42 121.0
C44 C43 C42 125.8(4)
C44 C43 H43 117.1
C42 C43 H43 117.1
C43 C44 C45 117.0(4)
C43 C44 H44 121.5
C45 C44 H44 121.5
C44 C45 C46 122.8(4)
C44 C45 H45 118.6
C46 C45 H45 118.6
C41 C46 C45 118.7(4)
C41 C46 H46 120.7
C45 C46 H46 120.7
C48 C47 H47A 109.5
C48 C47 H47B 109.5
H47A C47 H47B 109.5
C48 C47 H47C 109.5
H47A C47 H47C 109.5
H47B C47 H47C 109.5
C53 C48 C49 117.6(3)
C53 C48 C47 120.9(4)
C49 C48 C47 121.5(4)
C50 C49 C48 120.9(4)
C50 C49 H49 119.5
C48 C49 H49 119.5
C49 C50 C51 120.8(4)
C49 C50 H50 119.6
C51 C50 H50 119.6
C52 C51 C50 119.8(4)
C52 C51 H51 120.1
C50 C51 H51 120.1
C51 C52 C53 120.3(4)
C51 C52 H52 119.8
C53 C52 H52 119.8
C52 C53 C48 120.5(4)
C52 C53 H53 119.7
C48 C53 H53 119.7
C28 F10 Mg1 137.94(17)
C34 F11 Mg1 137.72(16)
C5 N1 C2 109.1(2)
C5 N1 Mg1 112.12(18)
C2 N1 Mg1 138.78(17)
C10 N2 C7 108.8(2)
C10 N2 Mg1 112.42(18)
C7 N2 Mg1 138.33(17)
C15 N3 C12 109.0(2)
C15 N3 Mg1 113.52(18)
C12 N3 Mg1 137.43(17)
C5 O1 C4 107.1(2)
C10 O2 C9 106.6(2)
C15 O3 C14 106.5(2)

loop_
_geom_bond_atom_site_label_1
_geom_bond_atom_site_label_2
_geom_bond_distance
Mg1 N1 2.087(2)
Mg1 N2 2.099(2)
Mg1 N3 2.100(2)
Mg1 F10 2.1535(18)
Mg1 F11 2.1880(19)
Mg1 C5 2.835(3)
Mg1 C10 2.851(3)
Mg1 C15 2.869(3)
Mg1 H1T 2.06(3)
B1 C22 1.631(4)
B1 C33 1.634(4)
B1 C39 1.637(5)
B1 H1T 1.24(3)
B2 C16 1.618(4)
B2 C15 1.636(4)
B2 C10 1.637(4)
B2 C5 1.639(4)
C1 C2 1.517(4)
C1 H1A 0.98
C1 H1B 0.98
C1 H1C 0.98
C2 N1 1.492(3)
C2 C3 1.516(4)
C2 C4 1.532(4)
C3 H3A 0.98
C3 H3B 0.98
C3 H3C 0.98
C4 O1 1.454(3)
C4 H4A 0.99
C4 H4B 0.99
C5 N1 1.288(3)
C5 O1 1.338(3)
C6 C7 1.499(4)
C6 H6A 0.98
C6 H6B 0.98
C6 H6C 0.98
C7 N2 1.486(4)
C7 C9 1.525(4)
C7 C8 1.528(5)
C8 H8A 0.98
C8 H8B 0.98
C8 H8C 0.98
C9 O2 1.454(4)
C9 H9A 0.99
C9 H9B 0.99
C10 N2 1.289(3)
C10 O2 1.345(3)
C11 C12 1.520(4)
C11 H11A 0.98
C11 H11B 0.98
C11 H11C 0.98
C12 N3 1.485(3)
C12 C13 1.516(4)
C12 C14 1.527(4)
C13 H13A 0.98
C13 H13B 0.98
C13 H13C 0.98
C14 O3 1.459(3)
C14 H14A 0.99
C14 H14B 0.99
C15 N3 1.289(3)
C15 O3 1.351(3)
C16 C21 1.394(4)
C16 C17 1.397(4)
C17 C18 1.387(4)
C17 H17 0.95
C18 C19 1.375(5)
C18 H18 0.95
C19 C20 1.369(4)
C19 H19 0.95
C20 C21 1.391(4)
C20 H20 0.95
C21 H21 0.95
C22 C23 1.381(5)
C22 C27 1.393(4)
C23 F1 1.352(4)
C23 C24 1.387(5)
C24 F2 1.344(4)
C24 C25 1.383(6)
C25 F3 1.352(4)
C25 C26 1.350(6)
C26 F4 1.350(4)
C26 C27 1.383(5)
C27 F5 1.349(4)
C28 F10 1.375(3)
C28 C33 1.377(4)
C28 C29 1.385(4)
C29 F9 1.338(4)
C29 C30 1.369(4)
C30 F8 1.340(4)
C30 C31 1.378(5)
C31 F7 1.349(4)
C31 C32 1.376(5)
C32 F6 1.348(4)
C32 C33 1.389(4)
C34 C35 1.378(4)
C34 C39 1.380(4)
C34 F11 1.387(3)
C35 F12 1.346(4)
C35 C36 1.364(5)
C36 F13 1.335(4)
C36 C37 1.386(5)
C37 F14 1.333(4)
C37 C38 1.379(5)
C38 F15 1.340(4)
C38 C39 1.396(4)
C40 C41 1.445(6)
C40 H40A 0.98
C40 H40B 0.98
C40 H40C 0.98
C41 C46 1.394(5)
C41 C42 1.433(6)
C42 C43 1.347(6)
C42 H42 0.95
C43 C44 1.332(6)
C43 H43 0.95
C44 C45 1.353(6)
C44 H44 0.95
C45 C46 1.400(5)
C45 H45 0.95
C46 H46 0.95
C47 C48 1.489(6)
C47 H47A 0.98
C47 H47B 0.98
C47 H47C 0.98
C48 C53 1.398(6)
C48 C49 1.400(5)
C49 C50 1.361(6)
C49 H49 0.95
C50 C51 1.373(6)
C50 H50 0.95
C51 C52 1.367(5)
C51 H51 0.95
C52 C53 1.384(5)
C52 H52 0.95
C53 H53 0.95

loop_
_platon_squeeze_void_nr
_platon_squeeze_void_average_x
_platon_squeeze_void_average_y
_platon_squeeze_void_average_z
_platon_squeeze_void_volume
_platon_squeeze_void_count_electrons
_platon_squeeze_void_content
1 0.500 0.500 0.000 238 53 ' '
